data_1567831
loop_
_publ_author_name
'Zheng, Xiaoxin'
'Han, Quanxiang'
'Lin, Qinglian'
'Li, Cuicui'
'Jiang, Jinke'
'Guo, Qing'
'Ye, Xin'
'Yuan, Wang Zhang'
'Liu, Yang'
'Tao, Xutang'

_publ_section_title
;
 A processable, scalable, and stable full-color ultralong afterglow system
 based on heteroatom-free hydrocarbon doped polymers.
;
_journal_issue 1
_journal_name_full 'Materials horizons'
_journal_page_first 197
_journal_page_last 208
_journal_paper_doi 10.1039/d2mh00998f
_journal_volume 10
_journal_year 2023
_chemical_formula_moiety 'C27 H18'
_chemical_formula_sum 'C27 H18'
_chemical_formula_weight 342.41
_space_group_IT_number 14
_space_group_name_Hall '-P 2ybc'
_space_group_name_H-M_alt 'P 1 21/c 1'
_symmetry_cell_setting monoclinic
_symmetry_space_group_name_H-M 'P 1 21/c 1'
_atom_sites_solution_hydrogens geom
_atom_sites_solution_primary direct
_atom_sites_solution_secondary difmap
_audit_creation_method SHELXL-97
_audit_update_record
;
2022-08-12 deposited with the CCDC.	2022-10-21 downloaded from the CCDC.
;
_cell_angle_alpha 90.00
_cell_angle_beta 92.476(6)
_cell_angle_gamma 90.00
_cell_formula_units_Z 4
_cell_length_a 4.8045(4)
_cell_length_b 15.5425(15)
_cell_length_c 23.249(2)
_cell_measurement_reflns_used 4321
_cell_measurement_temperature 300(2)
_cell_measurement_theta_max 68.2446
_cell_measurement_theta_min 3.4215
_cell_volume 1734.5(3)
_computing_structure_refinement 'SHELXL-97 (Sheldrick, 1997)'
_computing_structure_solution 'SHELXS-97 (Sheldrick, 1990)'
_diffrn_ambient_temperature 300(2)
_diffrn_measured_fraction_theta_full 0.974
_diffrn_measured_fraction_theta_max 0.974
_diffrn_measurement_device_type 'Bruker APEX-II CCD'
_diffrn_measurement_method '\f and \w scans'
_diffrn_radiation_monochromator graphite
_diffrn_radiation_source 'fine-focus sealed tube'
_diffrn_radiation_type CuK\a
_diffrn_radiation_wavelength 1.54178
_diffrn_reflns_av_R_equivalents 0.0865
_diffrn_reflns_av_sigmaI/netI 0.0739
_diffrn_reflns_limit_h_max 5
_diffrn_reflns_limit_h_min -5
_diffrn_reflns_limit_k_max 18
_diffrn_reflns_limit_k_min -13
_diffrn_reflns_limit_l_max 27
_diffrn_reflns_limit_l_min -25
_diffrn_reflns_number 12727
_diffrn_reflns_theta_full 68.35
_diffrn_reflns_theta_max 68.35
_diffrn_reflns_theta_min 3.42
_diffrn_standards_decay_% '? '
_diffrn_standards_interval_count '? '
_diffrn_standards_interval_time '? '
_diffrn_standards_number '? '
_exptl_absorpt_coefficient_mu 0.563
_exptl_absorpt_correction_T_max 0.946
_exptl_absorpt_correction_T_min 0.935
_exptl_absorpt_correction_type multi-scan
_exptl_crystal_colour colourless
_exptl_crystal_density_diffrn 1.311
_exptl_crystal_density_method 'not measured'
_exptl_crystal_description needle
_exptl_crystal_F_000 720
_exptl_crystal_size_max 0.20
_exptl_crystal_size_mid 0.10
_exptl_crystal_size_min 0.10
_refine_diff_density_max 0.415
_refine_diff_density_min -0.296
_refine_diff_density_rms 0.075
_refine_ls_extinction_coef 0.030(4)
_refine_ls_extinction_expression Fc^*^=kFc[1+0.001xFc^2^\l^3^/sin(2\q)]^-1/4^
_refine_ls_extinction_method SHELXL
_refine_ls_goodness_of_fit_ref 1.042
_refine_ls_hydrogen_treatment mixed
_refine_ls_matrix_type full
_refine_ls_number_parameters 245
_refine_ls_number_reflns 3100
_refine_ls_number_restraints 0
_refine_ls_restrained_S_all 1.042
_refine_ls_R_factor_all 0.1179
_refine_ls_R_factor_gt 0.0960
_refine_ls_shift/su_max 0.000
_refine_ls_shift/su_mean 0.000
_refine_ls_structure_factor_coef Fsqd
_refine_ls_weighting_details 'calc w=1/[\s^2^(Fo^2^)+(0.1411P)^2^+1.8121P] where P=(Fo^2^+2Fc^2^)/3'
_refine_ls_weighting_scheme calc
_refine_ls_wR_factor_gt 0.2701
_refine_ls_wR_factor_ref 0.2875
_reflns_number_gt 2216
_reflns_number_total 3100
_reflns_threshold_expression >2sigma(I)
_cod_data_source_file d2mh00998f20.cif
_cod_data_source_block cu_zhengxx20210913_0m_a
_cod_depositor_comments 'Adding full bibliography for 1567831.cif.'
_cod_original_sg_symbol_H-M 'P 21/c'
_cod_database_code 1567831

loop_
_symmetry_equiv_pos_as_xyz
'x, y, z'
'-x, y+1/2, -z+1/2'
'-x, -y, -z'
'x, -y-1/2, z-1/2'

loop_
_atom_site_label
_atom_site_type_symbol
_atom_site_fract_x
_atom_site_fract_y
_atom_site_fract_z
_atom_site_U_iso_or_equiv
_atom_site_adp_type
_atom_site_occupancy
_atom_site_symmetry_multiplicity
_atom_site_calc_flag
_atom_site_refinement_flags
_atom_site_disorder_assembly
_atom_site_disorder_group
C001 C 0.5399(7) 0.5670(2) 0.24501(16) 0.0529(9) Uani 1 1 d . . .
C002 C 0.6323(7) 0.6169(2) 0.29134(17) 0.0551(10) Uani 1 1 d . . .
C003 C 0.3464(7) 0.5013(2) 0.25171(16) 0.0544(10) Uani 1 1 d . . .
C004 C 0.0357(7) 0.4233(3) 0.32483(19) 0.0614(11) Uani 1 1 d . . .
C005 C 0.6291(8) 0.5663(3) 0.18416(16) 0.0561(10) Uani 1 1 d . . .
C006 C 0.4898(7) 0.4995(3) 0.15562(17) 0.0581(10) Uani 1 1 d . . .
C007 C 0.5258(7) 0.6016(3) 0.34589(17) 0.0569(10) Uani 1 1 d . . .
C008 C 0.8471(8) 0.7137(3) 0.35852(17) 0.0618(11) Uani 1 1 d . . .
C009 C 0.3323(7) 0.5368(3) 0.35277(17) 0.0573(10) Uani 1 1 d . . .
C00A C 0.6598(8) 0.6627(3) 0.38732(18) 0.0613(11) Uani 1 1 d . . .
C00B C 0.8427(8) 0.6884(3) 0.29549(17) 0.0602(10) Uani 1 1 d . . .
H00A H 0.7859 0.7363 0.2710 0.072 Uiso 1 1 calc R . .
H00B H 1.0245 0.6685 0.2846 0.072 Uiso 1 1 calc R . .
C00C C 0.8142(8) 0.6171(3) 0.15670(18) 0.0623(11) Uani 1 1 d . . .
H00C H 0.9045 0.6621 0.1762 0.075 Uiso 1 1 calc R . .
C00D C 0.2975(8) 0.4545(3) 0.19537(17) 0.0618(11) Uani 1 1 d . . .
H00D H 0.3447 0.3940 0.1992 0.074 Uiso 1 1 calc R . .
H00E H 0.1049 0.4596 0.1815 0.074 Uiso 1 1 calc R . .
C00E C 0.2367(7) 0.4874(2) 0.30532(18) 0.0584(10) Uani 1 1 d . . .
C00F C 0.6274(9) 0.6744(3) 0.4454(2) 0.0734(12) Uani 1 1 d . . .
H00F H 0.5031 0.6405 0.4650 0.088 Uiso 1 1 calc R . .
C00G C -0.1186(8) 0.3622(3) 0.2944(2) 0.0687(12) Uani 1 1 d . . .
H00G H -0.1062 0.3573 0.2547 0.082 Uiso 1 1 calc R . .
C00H C 0.0135(8) 0.4322(3) 0.3843(2) 0.0662(12) Uani 1 1 d . . .
C00I C 0.7807(11) 0.7366(4) 0.4739(2) 0.0825(15) Uani 1 1 d . . .
H00I H 0.7564 0.7453 0.5130 0.099 Uiso 1 1 calc R . .
C00J C 0.5397(9) 0.4830(3) 0.09793(19) 0.0697(12) Uani 1 1 d . . .
H00J H 0.4477 0.4386 0.0782 0.084 Uiso 1 1 calc R . .
C00K C 0.8655(9) 0.6008(3) 0.0997(2) 0.0725(12) Uani 1 1 d . . .
H00K H 0.9922 0.6347 0.0808 0.087 Uiso 1 1 calc R . .
C00L C 0.7294(10) 0.5344(3) 0.07076(19) 0.0774(13) Uani 1 1 d . . .
H00L H 0.7658 0.5240 0.0324 0.093 Uiso 1 1 calc R . .
C00M C 1.0024(9) 0.7758(3) 0.3884(2) 0.0721(12) Uani 1 1 d . . .
H00M H 1.1280 0.8099 0.3694 0.086 Uiso 1 1 calc R . .
C00N C 0.1931(9) 0.5039(3) 0.40625(19) 0.0691(12) Uani 1 1 d . . .
H00H H 0.3306 0.4835 0.4348 0.083 Uiso 1 1 calc R . .
H00N H 0.0825 0.5487 0.4232 0.083 Uiso 1 1 calc R . .
C00O C 0.9691(10) 0.7864(3) 0.4464(2) 0.0809(14) Uani 1 1 d . . .
H00O H 1.0742 0.8272 0.4669 0.097 Uiso 1 1 calc R . .
C00P C -0.2915(9) 0.3085(3) 0.3239(3) 0.0794(14) Uani 1 1 d . . .
H00P H -0.3965 0.2672 0.3037 0.095 Uiso 1 1 calc R . .
C00Q C -0.1627(9) 0.3769(3) 0.4129(2) 0.0782(14) Uani 1 1 d . . .
H00Q H -0.1803 0.3819 0.4525 0.094 Uiso 1 1 calc R . .
C00R C -0.3106(9) 0.3150(3) 0.3821(3) 0.0883(17) Uani 1 1 d . . .
H00R H -0.4248 0.2772 0.4013 0.106 Uiso 1 1 calc R . .

loop_
_atom_site_aniso_label
_atom_site_aniso_U_11
_atom_site_aniso_U_22
_atom_site_aniso_U_33
_atom_site_aniso_U_23
_atom_site_aniso_U_13
_atom_site_aniso_U_12
C001 0.0444(18) 0.061(2) 0.053(2) 0.0088(17) 0.0063(15) 0.0111(16)
C002 0.0444(19) 0.052(2) 0.069(2) 0.0056(18) 0.0021(17) 0.0070(16)
C003 0.0441(18) 0.057(2) 0.062(2) 0.0010(17) 0.0010(16) 0.0077(16)
C004 0.0390(18) 0.062(2) 0.084(3) 0.020(2) 0.0138(18) 0.0113(16)
C005 0.052(2) 0.061(2) 0.055(2) 0.0043(17) 0.0005(16) 0.0150(18)
C006 0.0416(18) 0.066(2) 0.066(2) 0.0072(19) 0.0047(16) 0.0073(16)
C007 0.050(2) 0.060(2) 0.061(2) 0.0000(18) -0.0004(16) 0.0153(17)
C008 0.057(2) 0.066(2) 0.061(2) -0.0042(19) -0.0097(18) 0.0152(19)
C009 0.0477(19) 0.065(2) 0.060(2) 0.0106(18) 0.0093(16) 0.0137(17)
C00A 0.052(2) 0.065(2) 0.066(3) -0.0052(19) -0.0065(18) 0.0143(18)
C00B 0.057(2) 0.062(2) 0.061(2) 0.0048(19) 0.0016(17) 0.0000(18)
C00C 0.056(2) 0.064(2) 0.067(3) 0.0018(19) -0.0007(18) 0.0006(18)
C00D 0.050(2) 0.063(2) 0.072(3) -0.0008(19) 0.0014(18) 0.0018(18)
C00E 0.0433(19) 0.056(2) 0.077(3) 0.0108(19) 0.0098(17) 0.0077(16)
C00F 0.065(2) 0.085(3) 0.071(3) 0.001(2) 0.003(2) 0.010(2)
C00G 0.052(2) 0.067(3) 0.088(3) 0.007(2) 0.010(2) 0.0094(19)
C00H 0.045(2) 0.062(2) 0.092(3) 0.012(2) 0.0113(19) 0.0097(18)
C00I 0.081(3) 0.103(4) 0.063(3) -0.017(3) -0.005(2) 0.023(3)
C00J 0.062(2) 0.078(3) 0.069(3) -0.009(2) -0.004(2) 0.004(2)
C00K 0.063(2) 0.086(3) 0.069(3) 0.014(2) 0.010(2) 0.004(2)
C00L 0.075(3) 0.102(4) 0.055(2) -0.001(2) 0.008(2) 0.009(3)
C00M 0.063(2) 0.070(3) 0.082(3) 0.003(2) -0.009(2) 0.009(2)
C00N 0.057(2) 0.082(3) 0.069(3) 0.013(2) 0.0142(19) 0.015(2)
C00O 0.073(3) 0.087(3) 0.081(3) -0.022(3) -0.016(2) 0.006(3)
C00P 0.052(2) 0.070(3) 0.117(4) 0.011(3) 0.011(2) 0.001(2)
C00Q 0.059(2) 0.092(3) 0.086(3) 0.025(3) 0.023(2) 0.015(2)
C00R 0.056(3) 0.076(3) 0.135(5) 0.035(3) 0.025(3) 0.000(2)

loop_
_atom_type_symbol
_atom_type_description
_atom_type_scat_dispersion_real
_atom_type_scat_dispersion_imag
_atom_type_scat_source
C C 0.0181 0.0091 'International Tables Vol C Tables 4.2.6.8 and 6.1.1.4'
H H 0.0000 0.0000 'International Tables Vol C Tables 4.2.6.8 and 6.1.1.4'

loop_
_geom_angle_atom_site_label_1
_geom_angle_atom_site_label_2
_geom_angle_atom_site_label_3
_geom_angle
_geom_angle_site_symmetry_1
_geom_angle_site_symmetry_3
_geom_angle_publ_flag
C002 C001 C003 121.1(3) . . ?
C002 C001 C005 130.1(4) . . ?
C003 C001 C005 108.7(3) . . ?
C001 C002 C007 119.3(4) . . ?
C001 C002 C00B 131.0(4) . . ?
C007 C002 C00B 109.7(3) . . ?
C00E C003 C001 119.6(4) . . ?
C00E C003 C00D 130.8(4) . . ?
C001 C003 C00D 109.6(3) . . ?
C00G C004 C00H 120.8(4) . . ?
C00G C004 C00E 130.7(4) . . ?
C00H C004 C00E 108.5(4) . . ?
C00C C005 C006 121.2(4) . . ?
C00C C005 C001 131.0(4) . . ?
C006 C005 C001 107.8(3) . . ?
C005 C006 C00J 119.8(4) . . ?
C005 C006 C00D 110.5(4) . . ?
C00J C006 C00D 129.7(4) . . ?
C009 C007 C002 119.9(4) . . ?
C009 C007 C00A 131.8(4) . . ?
C002 C007 C00A 108.3(4) . . ?
C00M C008 C00A 120.0(4) . . ?
C00M C008 C00B 130.4(4) . . ?
C00A C008 C00B 109.6(3) . . ?
C007 C009 C00E 120.3(4) . . ?
C007 C009 C00N 131.1(4) . . ?
C00E C009 C00N 108.5(4) . . ?
C00F C00A C008 119.9(4) . . ?
C00F C00A C007 131.2(4) . . ?
C008 C00A C007 108.9(4) . . ?
C002 C00B C008 103.6(3) . . ?
C002 C00B H00A 111.0 . . ?
C008 C00B H00A 111.0 . . ?
C002 C00B H00B 111.0 . . ?
C008 C00B H00B 111.0 . . ?
H00A C00B H00B 109.0 . . ?
C005 C00C C00K 119.2(4) . . ?
C005 C00C H00C 120.4 . . ?
C00K C00C H00C 120.4 . . ?
C006 C00D C003 103.4(3) . . ?
C006 C00D H00D 111.1 . . ?
C003 C00D H00D 111.1 . . ?
C006 C00D H00E 111.1 . . ?
C003 C00D H00E 111.1 . . ?
H00D C00D H00E 109.0 . . ?
C003 C00E C009 119.7(4) . . ?
C003 C00E C004 131.3(4) . . ?
C009 C00E C004 108.9(4) . . ?
C00I C00F C00A 119.1(5) . . ?
C00I C00F H00F 120.4 . . ?
C00A C00F H00F 120.4 . . ?
C00P C00G C004 118.8(5) . . ?
C00P C00G H00G 120.6 . . ?
C004 C00G H00G 120.6 . . ?
C00Q C00H C004 119.0(4) . . ?
C00Q C00H C00N 130.8(5) . . ?
C004 C00H C00N 110.2(4) . . ?
C00O C00I C00F 121.6(5) . . ?
C00O C00I H00I 119.2 . . ?
C00F C00I H00I 119.2 . . ?
C00L C00J C006 118.5(4) . . ?
C00L C00J H00J 120.8 . . ?
C006 C00J H00J 120.8 . . ?
C00C C00K C00L 120.3(4) . . ?
C00C C00K H00K 119.9 . . ?
C00L C00K H00K 119.9 . . ?
C00K C00L C00J 121.0(4) . . ?
C00K C00L H00L 119.5 . . ?
C00J C00L H00L 119.5 . . ?
C00O C00M C008 119.4(5) . . ?
C00O C00M H00M 120.3 . . ?
C008 C00M H00M 120.3 . . ?
C00H C00N C009 103.9(4) . . ?
C00H C00N H00H 111.0 . . ?
C009 C00N H00H 111.0 . . ?
C00H C00N H00N 111.0 . . ?
C009 C00N H00N 111.0 . . ?
H00H C00N H00N 109.0 . . ?
C00I C00O C00M 119.9(4) . . ?
C00I C00O H00O 120.0 . . ?
C00M C00O H00O 120.0 . . ?
C00R C00P C00G 121.0(5) . . ?
C00R C00P H00P 119.5 . . ?
C00G C00P H00P 119.5 . . ?
C00R C00Q C00H 119.5(5) . . ?
C00R C00Q H00Q 120.2 . . ?
C00H C00Q H00Q 120.2 . . ?
C00P C00R C00Q 120.8(4) . . ?
C00P C00R H00R 119.6 . . ?
C00Q C00R H00R 119.6 . . ?

loop_
_geom_bond_atom_site_label_1
_geom_bond_atom_site_label_2
_geom_bond_distance
_geom_bond_site_symmetry_2
_geom_bond_publ_flag
C001 C002 1.385(5) . ?
C001 C003 1.394(5) . ?
C001 C005 1.496(5) . ?
C002 C007 1.408(6) . ?
C002 C00B 1.503(5) . ?
C003 C00E 1.391(5) . ?
C003 C00D 1.508(5) . ?
C004 C00G 1.381(6) . ?
C004 C00H 1.399(6) . ?
C004 C00E 1.473(5) . ?
C005 C00C 1.368(6) . ?
C005 C006 1.389(6) . ?
C006 C00J 1.396(6) . ?
C006 C00D 1.507(5) . ?
C007 C009 1.385(6) . ?
C007 C00A 1.479(5) . ?
C008 C00M 1.388(6) . ?
C008 C00A 1.392(6) . ?
C008 C00B 1.517(5) . ?
C009 C00E 1.404(6) . ?
C009 C00N 1.525(6) . ?
C00A C00F 1.378(6) . ?
C00B H00A 0.9700 . ?
C00B H00B 0.9700 . ?
C00C C00K 1.382(6) . ?
C00C H00C 0.9300 . ?
C00D H00D 0.9700 . ?
C00D H00E 0.9700 . ?
C00F C00I 1.370(7) . ?
C00F H00F 0.9300 . ?
C00G C00P 1.381(6) . ?
C00G H00G 0.9300 . ?
C00H C00Q 1.395(6) . ?
C00H C00N 1.486(6) . ?
C00I C00O 1.370(7) . ?
C00I H00I 0.9300 . ?
C00J C00L 1.384(7) . ?
C00J H00J 0.9300 . ?
C00K C00L 1.381(7) . ?
C00K H00K 0.9300 . ?
C00L H00L 0.9300 . ?
C00M C00O 1.374(7) . ?
C00M H00M 0.9300 . ?
C00N H00H 0.9700 . ?
C00N H00N 0.9700 . ?
C00O H00O 0.9300 . ?
C00P C00R 1.365(7) . ?
C00P H00P 0.9300 . ?
C00Q C00R 1.379(7) . ?
C00Q H00Q 0.9300 . ?
C00R H00R 0.9300 . ?
